data_4302996
loop_
_publ_author_name
'Thomas S. Teets'
'James B. Updegraff'
'Arthur J. Esswein'
'Thomas G. Gray'

_publ_section_title
;
Three-Coordinate, Phosphine-Ligated Azadipyrromethene Complexes of
Univalent Group 11 Metals
;
_journal_name_full 'Inorganic Chemistry'
_journal_page_first 8134
_journal_page_last 8144
_journal_paper_doi 10.1021/ic900208a
_journal_volume 48
_journal_year 2009
_chemical_formula_moiety 'C38.50 H25 Ag N3 P'
_chemical_formula_sum 'C38.5 H25 Ag N3 P'
_chemical_formula_weight 668.46
_chemical_name_systematic
;

 ?

;
_space_group_IT_number 2
_symmetry_cell_setting triclinic
_symmetry_space_group_name_Hall '-P 1'
_symmetry_space_group_name_H-M 'P -1'
_atom_sites_solution_hydrogens geom
_atom_sites_solution_primary direct
_atom_sites_solution_secondary difmap
_audit_creation_method SHELXL-97
_cell_angle_alpha 88.6070(10)
_cell_angle_beta 73.8170(10)
_cell_angle_gamma 73.2560(10)
_cell_formula_units_Z 2
_cell_length_a 11.3616(3)
_cell_length_b 11.4783(3)
_cell_length_c 13.0739(3)
_cell_measurement_reflns_used 6493
_cell_measurement_temperature 100(2)
_cell_measurement_theta_max 33.07
_cell_measurement_theta_min 2.54
_cell_volume 1565.10(7)
_computing_cell_refinement 'Bruker SMART'
_computing_data_collection 'Bruker SMART'
_computing_data_reduction 'Bruker SAINT'
_computing_molecular_graphics 'Bruker SHELXTL'
_computing_publication_material 'Bruker SHELXTL'
_computing_structure_refinement 'SHELXL-97 (Sheldrick, 1997)'
_computing_structure_solution 'SHELXS-97 (Sheldrick, 1990)'
_diffrn_ambient_temperature 100(2)
_diffrn_measured_fraction_theta_full 0.970
_diffrn_measured_fraction_theta_max 0.970
_diffrn_measurement_device_type 'Bruker AXS APEX II CCD area detector'
_diffrn_measurement_method 'phi and omega scans'
_diffrn_radiation_monochromator graphite
_diffrn_radiation_source 'fine-focus sealed tube'
_diffrn_radiation_type MoK\a
_diffrn_radiation_wavelength 0.71073
_diffrn_reflns_av_R_equivalents 0.0279
_diffrn_reflns_av_sigmaI/netI 0.0346
_diffrn_reflns_limit_h_max 17
_diffrn_reflns_limit_h_min -17
_diffrn_reflns_limit_k_max 17
_diffrn_reflns_limit_k_min -17
_diffrn_reflns_limit_l_max 20
_diffrn_reflns_limit_l_min -19
_diffrn_reflns_number 32210
_diffrn_reflns_theta_full 33.21
_diffrn_reflns_theta_max 33.21
_diffrn_reflns_theta_min 1.95
_diffrn_standards_decay_% 0
_diffrn_standards_number 0
_exptl_absorpt_coefficient_mu 0.727
_exptl_absorpt_correction_T_max 0.9114
_exptl_absorpt_correction_T_min 0.8864
_exptl_absorpt_correction_type multi-scan
_exptl_absorpt_process_details 'AXScale in APEX@ (Bruker, 2004)'
_exptl_crystal_colour gold
_exptl_crystal_density_diffrn 1.418
_exptl_crystal_density_meas ?
_exptl_crystal_density_method .
_exptl_crystal_description block
_exptl_crystal_F_000 678
_exptl_crystal_size_max 0.17
_exptl_crystal_size_mid 0.14
_exptl_crystal_size_min 0.13
_refine_diff_density_max 3.328
_refine_diff_density_min -0.748
_refine_diff_density_rms 0.152
_refine_ls_extinction_method none
_refine_ls_goodness_of_fit_ref 1.102
_refine_ls_hydrogen_treatment constr
_refine_ls_matrix_type full
_refine_ls_number_parameters 420
_refine_ls_number_reflns 11642
_refine_ls_number_restraints 0
_refine_ls_restrained_S_all 1.102
_refine_ls_R_factor_all 0.0470
_refine_ls_R_factor_gt 0.0382
_refine_ls_shift/su_max 0.012
_refine_ls_shift/su_mean 0.000
_refine_ls_structure_factor_coef Fsqd
_refine_ls_weighting_details 'calc w=1/[\s^2^(Fo^2^)+(0.0595P)^2^+1.0953P] where P=(Fo^2^+2Fc^2^)/3'
_refine_ls_weighting_scheme calc
_refine_ls_wR_factor_gt 0.1005
_refine_ls_wR_factor_ref 0.1114
_reflns_number_gt 10148
_reflns_number_total 11642
_reflns_threshold_expression >2sigma(I)
_cod_data_source_file ic900208a_si_002_4.cif
_cod_data_source_block ju081606
_cod_depositor_comments
;
The following automatic conversions were performed:
'_symmetry_cell_setting' value 'Triclinic' changed to 'triclinic'
according to '/home/saulius/struct/CIF-dictionaries/cif_core.dic'
dictionary named 'cif_core.dic' version 2.4.1 from 2010-06-29.

Automatic conversion script
Id: cif_fix_enum 1527 2010-12-29 10:47:43Z saulius 
;
_cod_original_formula_sum 'C38.50 H25 Ag N3 P'
_cod_database_code 4302996

loop_
_symmetry_equiv_pos_as_xyz
'x, y, z'
'-x, -y, -z'

loop_
_atom_site_label
_atom_site_type_symbol
_atom_site_fract_x
_atom_site_fract_y
_atom_site_fract_z
_atom_site_U_iso_or_equiv
_atom_site_adp_type
_atom_site_occupancy
_atom_site_symmetry_multiplicity
_atom_site_calc_flag
_atom_site_refinement_flags
_atom_site_disorder_assembly
_atom_site_disorder_group
Ag1 Ag 0.361206(13) 0.455372(12) 0.352667(11) 0.01596(5) Uani 1 1 d . . .
P1A P 0.56723(11) 0.4699(4) 0.26620(19) 0.0209(5) Uani 0.675(12) 1 d P . .
N1 N 0.27920(16) 0.30704(14) 0.42706(13) 0.0158(3) Uani 1 1 d . . .
N3 N 0.17265(15) 0.57726(14) 0.44877(12) 0.0137(3) Uani 1 1 d . . .
N2 N 0.12369(15) 0.43120(14) 0.58180(13) 0.0147(3) Uani 1 1 d . . .
C2 C 0.10869(17) 0.54205(16) 0.54640(14) 0.0132(3) Uani 1 1 d . . .
C6 C 0.17788(17) 0.77066(16) 0.36494(15) 0.0144(3) Uani 1 1 d . . .
C5 C 0.12988(17) 0.69966(16) 0.45285(15) 0.0139(3) Uani 1 1 d . . .
C1 C 0.19886(18) 0.32599(16) 0.53086(15) 0.0153(3) Uani 1 1 d . . .
C4 C 0.03745(18) 0.74734(16) 0.55238(15) 0.0152(3) Uani 1 1 d . . .
H4 H -0.0060 0.8309 0.5732 0.018 Uiso 1 1 calc R . .
C3 C 0.02303(17) 0.64989(16) 0.61254(15) 0.0143(3) Uani 1 1 d . . .
C27 C -0.05487(18) 0.65372(17) 0.72327(15) 0.0151(3) Uani 1 1 d . . .
C7 C 0.17319(19) 0.89159(17) 0.38574(16) 0.0172(3) Uani 1 1 d . . .
H7 H 0.1352 0.9277 0.4563 0.021 Uiso 1 1 calc R . .
C28 C -0.10568(19) 0.55892(18) 0.76403(15) 0.0175(3) Uani 1 1 d . . .
H28 H -0.0923 0.4902 0.7185 0.021 Uiso 1 1 calc R . .
C17 C 0.42516(19) 0.13252(17) 0.30686(17) 0.0184(3) Uani 1 1 d . . .
C8 C 0.2233(2) 0.95885(18) 0.30477(17) 0.0204(4) Uani 1 1 d . . .
H8 H 0.2198 1.0404 0.3203 0.024 Uiso 1 1 calc R . .
C18 C 0.33504(19) 0.18628(17) 0.40984(16) 0.0175(3) Uani 1 1 d . . .
C20 C 0.2063(2) 0.20939(17) 0.57935(16) 0.0178(3) Uani 1 1 d . . .
C32 C -0.0781(2) 0.75479(18) 0.79226(16) 0.0196(3) Uani 1 1 d . . .
H32 H -0.0451 0.8203 0.7660 0.023 Uiso 1 1 calc R . .
C19 C 0.2925(2) 0.12294(17) 0.50163(17) 0.0194(4) Uani 1 1 d . . .
H19 H 0.3185 0.0373 0.5081 0.023 Uiso 1 1 calc R . .
C11 C 0.2315(2) 0.72098(18) 0.25970(16) 0.0193(3) Uani 1 1 d . . .
H11 H 0.2341 0.6398 0.2436 0.023 Uiso 1 1 calc R . .
C21 C 0.1373(2) 0.18770(18) 0.68707(17) 0.0195(4) Uani 1 1 d . . .
C16 C 0.5204(2) 0.02157(19) 0.3003(2) 0.0249(4) Uani 1 1 d . . .
H16 H 0.5278 -0.0190 0.3634 0.030 Uiso 1 1 calc R . .
C29 C -0.1756(2) 0.5647(2) 0.87069(17) 0.0223(4) Uani 1 1 d . . .
H29 H -0.2089 0.4995 0.8975 0.027 Uiso 1 1 calc R . .
C26 C 0.0987(2) 0.27471(19) 0.77246(17) 0.0216(4) Uani 1 1 d . . .
H26 H 0.1132 0.3520 0.7601 0.026 Uiso 1 1 calc R . .
C12 C 0.4150(2) 0.18936(18) 0.21271(17) 0.0205(4) Uani 1 1 d . . .
H12 H 0.3507 0.2646 0.2158 0.025 Uiso 1 1 calc R . .
C9 C 0.2787(2) 0.9077(2) 0.20094(18) 0.0248(4) Uani 1 1 d . . .
H9 H 0.3147 0.9533 0.1458 0.030 Uiso 1 1 calc R . .
C31 C -0.1488(2) 0.7602(2) 0.89849(17) 0.0241(4) Uani 1 1 d . . .
H31 H -0.1641 0.8294 0.9441 0.029 Uiso 1 1 calc R . .
C10 C 0.2809(2) 0.7890(2) 0.17861(17) 0.0249(4) Uani 1 1 d . . .
H10 H 0.3164 0.7543 0.1075 0.030 Uiso 1 1 calc R . .
C30 C -0.1971(2) 0.6649(2) 0.93840(17) 0.0251(4) Uani 1 1 d . . .
H30 H -0.2445 0.6681 1.0113 0.030 Uiso 1 1 calc R . .
C13 C 0.4977(2) 0.1372(2) 0.11490(19) 0.0286(5) Uani 1 1 d . . .
H13 H 0.4897 0.1764 0.0513 0.034 Uiso 1 1 calc R . .
C22 C 0.1126(2) 0.0752(2) 0.70841(19) 0.0258(4) Uani 1 1 d . . .
H22 H 0.1369 0.0151 0.6517 0.031 Uiso 1 1 calc R . .
C25 C 0.0393(3) 0.2491(2) 0.87493(19) 0.0286(5) Uani 1 1 d . . .
H25 H 0.0138 0.3090 0.9320 0.034 Uiso 1 1 calc R . .
C15 C 0.6043(2) -0.0298(2) 0.2022(2) 0.0307(5) Uani 1 1 d . . .
H15 H 0.6699 -0.1042 0.1988 0.037 Uiso 1 1 calc R . .
C24 C 0.0169(3) 0.1362(2) 0.8947(2) 0.0346(6) Uani 1 1 d . . .
H24 H -0.0232 0.1187 0.9651 0.041 Uiso 1 1 calc R . .
C14 C 0.5926(3) 0.0270(2) 0.1099(2) 0.0342(5) Uani 1 1 d . . .
H14 H 0.6492 -0.0089 0.0429 0.041 Uiso 1 1 calc R . .
C35 C 0.6860(4) 0.2573(4) 0.3335(4) 0.0591(10) Uani 1 1 d . . .
H35A H 0.6296 0.2464 0.4027 0.089 Uiso 1 1 calc R . .
H35B H 0.7728 0.2030 0.3250 0.089 Uiso 1 1 calc R . .
H35C H 0.6536 0.2376 0.2762 0.089 Uiso 1 1 calc R . .
C38 C 0.5394(5) 0.4840(5) 0.0556(4) 0.0438(16) Uani 0.618(12) 1 d P . .
C33A C 0.6364(3) 0.4102(4) 0.1289(3) 0.0524(10) Uani 1 1 d . . .
C36B C 0.5861(3) 0.6288(4) 0.2712(3) 0.0538(9) Uani 1 1 d . . .
C37 C 0.5258(4) 0.6846(3) 0.3802(4) 0.0636(11) Uani 1 1 d . . .
C34 C 0.6891(4) 0.3819(4) 0.3289(5) 0.0700(13) Uani 1 1 d . . .
C23 C 0.0533(3) 0.0506(2) 0.8114(2) 0.0326(5) Uani 1 1 d . . .
H23 H 0.0377 -0.0262 0.8244 0.039 Uiso 1 1 calc R . .
C38B C 0.7856(6) 0.3551(7) 0.0974(5) 0.050(2) Uani 0.518(13) 1 d P . .
P1B P 0.5779(3) 0.4230(8) 0.2843(3) 0.0163(11) Uani 0.312(12) 1 d P . .
C36A C 0.6478(8) 0.5337(7) 0.3207(7) 0.0197(14) Uani 0.26 1 d P . .

loop_
_atom_site_aniso_label
_atom_site_aniso_U_11
_atom_site_aniso_U_22
_atom_site_aniso_U_33
_atom_site_aniso_U_23
_atom_site_aniso_U_13
_atom_site_aniso_U_12
Ag1 0.01268(7) 0.01393(7) 0.02107(7) 0.00123(4) -0.00458(5) -0.00383(5)
P1A 0.0124(4) 0.0224(11) 0.0277(6) -0.0001(7) -0.0050(3) -0.0053(4)
N1 0.0161(7) 0.0126(6) 0.0201(7) 0.0002(5) -0.0075(6) -0.0040(5)
N3 0.0127(7) 0.0122(6) 0.0163(7) 0.0021(5) -0.0045(5) -0.0037(5)
N2 0.0143(7) 0.0130(6) 0.0192(7) 0.0025(5) -0.0079(5) -0.0049(5)
C2 0.0129(7) 0.0113(7) 0.0164(7) 0.0009(5) -0.0050(6) -0.0043(6)
C6 0.0125(7) 0.0129(7) 0.0187(8) 0.0024(6) -0.0054(6) -0.0042(6)
C5 0.0119(7) 0.0118(7) 0.0181(8) 0.0010(6) -0.0048(6) -0.0031(6)
C1 0.0153(8) 0.0123(7) 0.0204(8) 0.0025(6) -0.0084(6) -0.0042(6)
C4 0.0138(8) 0.0121(7) 0.0185(8) 0.0005(6) -0.0040(6) -0.0027(6)
C3 0.0123(7) 0.0131(7) 0.0177(8) 0.0000(6) -0.0047(6) -0.0033(6)
C27 0.0124(8) 0.0150(7) 0.0170(8) 0.0008(6) -0.0048(6) -0.0021(6)
C7 0.0166(8) 0.0131(7) 0.0230(9) 0.0023(6) -0.0071(7) -0.0047(6)
C28 0.0167(8) 0.0175(8) 0.0177(8) 0.0016(6) -0.0043(6) -0.0047(7)
C17 0.0177(9) 0.0134(8) 0.0256(9) -0.0024(6) -0.0103(7) -0.0025(6)
C8 0.0198(9) 0.0155(8) 0.0278(10) 0.0056(7) -0.0082(7) -0.0071(7)
C18 0.0185(9) 0.0123(7) 0.0243(9) 0.0006(6) -0.0114(7) -0.0033(6)
C20 0.0209(9) 0.0133(7) 0.0235(9) 0.0049(6) -0.0121(7) -0.0066(7)
C32 0.0206(9) 0.0173(8) 0.0199(8) -0.0014(6) -0.0062(7) -0.0036(7)
C19 0.0241(10) 0.0110(7) 0.0260(9) 0.0025(6) -0.0135(7) -0.0034(7)
C11 0.0213(9) 0.0158(8) 0.0208(9) 0.0017(6) -0.0046(7) -0.0065(7)
C21 0.0242(10) 0.0182(8) 0.0235(9) 0.0077(7) -0.0152(7) -0.0101(7)
C16 0.0243(10) 0.0163(9) 0.0347(11) -0.0023(8) -0.0158(8) 0.0006(7)
C29 0.0198(9) 0.0250(10) 0.0197(9) 0.0048(7) -0.0027(7) -0.0058(8)
C26 0.0279(10) 0.0191(9) 0.0244(9) 0.0073(7) -0.0146(8) -0.0105(8)
C12 0.0187(9) 0.0158(8) 0.0249(9) -0.0016(7) -0.0076(7) -0.0003(7)
C9 0.0267(11) 0.0202(9) 0.0266(10) 0.0073(7) -0.0034(8) -0.0101(8)
C31 0.0253(10) 0.0242(10) 0.0195(9) -0.0038(7) -0.0060(7) -0.0018(8)
C10 0.0299(11) 0.0218(9) 0.0201(9) 0.0029(7) -0.0014(8) -0.0086(8)
C30 0.0251(10) 0.0299(11) 0.0157(8) 0.0008(7) -0.0030(7) -0.0036(8)
C13 0.0261(11) 0.0274(11) 0.0254(10) -0.0033(8) -0.0060(8) 0.0017(9)
C22 0.0391(13) 0.0200(9) 0.0292(10) 0.0088(8) -0.0193(9) -0.0164(9)
C25 0.0439(14) 0.0275(11) 0.0234(10) 0.0084(8) -0.0175(9) -0.0169(10)
C15 0.0254(11) 0.0218(10) 0.0400(13) -0.0096(9) -0.0156(9) 0.0076(8)
C24 0.0567(17) 0.0335(12) 0.0265(11) 0.0152(9) -0.0204(11) -0.0259(12)
C14 0.0278(12) 0.0314(12) 0.0332(12) -0.0112(9) -0.0076(9) 0.0072(10)
C35 0.053(2) 0.052(2) 0.086(3) -0.0067(19) -0.035(2) -0.0219(17)
C38 0.033(3) 0.061(3) 0.032(2) 0.002(2) -0.0067(18) -0.009(2)
C33A 0.0199(12) 0.089(3) 0.0419(16) -0.0314(17) 0.0066(11) -0.0173(14)
C36B 0.0316(15) 0.071(2) 0.057(2) 0.0297(18) -0.0127(14) -0.0145(15)
C37 0.063(2) 0.0384(17) 0.100(3) -0.0027(19) -0.039(2) -0.0153(17)
C34 0.053(2) 0.0423(19) 0.128(4) -0.002(2) -0.055(3) -0.0066(17)
C23 0.0520(16) 0.0283(11) 0.0322(12) 0.0150(9) -0.0225(11) -0.0254(11)
C38B 0.026(3) 0.068(5) 0.036(3) 0.009(3) 0.006(2) 0.000(3)
P1B 0.0118(8) 0.022(2) 0.0148(10) 0.0013(10) -0.0022(6) -0.0063(10)
C36A 0.017(3) 0.017(3) 0.029(4) 0.001(3) -0.011(3) -0.007(3)

loop_
_atom_type_symbol
_atom_type_description
_atom_type_scat_dispersion_real
_atom_type_scat_dispersion_imag
_atom_type_scat_source
C C 0.0033 0.0016 'International Tables Vol C Tables 4.2.6.8 and 6.1.1.4'
H H 0.0000 0.0000 'International Tables Vol C Tables 4.2.6.8 and 6.1.1.4'
N N 0.0061 0.0033 'International Tables Vol C Tables 4.2.6.8 and 6.1.1.4'
P P 0.1023 0.0942 'International Tables Vol C Tables 4.2.6.8 and 6.1.1.4'
Ag Ag -0.8971 1.1015 'International Tables Vol C Tables 4.2.6.8 and 6.1.1.4'

loop_
_geom_angle_atom_site_label_1
_geom_angle_atom_site_label_2
_geom_angle_atom_site_label_3
_geom_angle
_geom_angle_site_symmetry_1
_geom_angle_site_symmetry_3
_geom_angle_publ_flag
N3 Ag1 N1 83.29(6) . . ?
N3 Ag1 P1B 147.98(16) . . ?
N1 Ag1 P1B 121.8(2) . . ?
N3 Ag1 P1A 138.00(9) . . ?
N1 Ag1 P1A 135.72(11) . . ?
P1B Ag1 P1A 14.20(12) . . ?
C33A P1A C34 101.7(2) . . ?
C33A P1A C36B 106.9(3) . . ?
C34 P1A C36B 101.84(17) . . ?
C33A P1A Ag1 116.90(11) . . ?
C34 P1A Ag1 112.5(3) . . ?
C36B P1A Ag1 115.12(14) . . ?
C18 N1 C1 106.55(16) . . ?
C18 N1 Ag1 127.07(14) . . ?
C1 N1 Ag1 119.54(12) . . ?
C5 N3 C2 106.24(15) . . ?
C5 N3 Ag1 128.12(12) . . ?
C2 N3 Ag1 120.18(12) . . ?
C2 N2 C1 128.25(17) . . ?
N2 C2 N3 128.52(17) . . ?
N2 C2 C3 122.00(17) . . ?
N3 C2 C3 109.37(15) . . ?
C11 C6 C7 118.21(17) . . ?
C11 C6 C5 122.02(16) . . ?
C7 C6 C5 119.75(17) . . ?
N3 C5 C4 111.39(16) . . ?
N3 C5 C6 122.25(16) . . ?
C4 C5 C6 126.33(16) . . ?
N2 C1 N1 127.64(17) . . ?
N2 C1 C20 122.76(18) . . ?
N1 C1 C20 109.59(16) . . ?
C3 C4 C5 107.25(16) . . ?
C3 C4 H4 126.4 . . ?
C5 C4 H4 126.4 . . ?
C4 C3 C2 105.75(16) . . ?
C4 C3 C27 127.26(17) . . ?
C2 C3 C27 126.84(16) . . ?
C28 C27 C32 118.30(18) . . ?
C28 C27 C3 122.48(17) . . ?
C32 C27 C3 119.21(17) . . ?
C8 C7 C6 120.86(18) . . ?
C8 C7 H7 119.6 . . ?
C6 C7 H7 119.6 . . ?
C29 C28 C27 120.46(19) . . ?
C29 C28 H28 119.8 . . ?
C27 C28 H28 119.8 . . ?
C12 C17 C16 118.6(2) . . ?
C12 C17 C18 120.46(17) . . ?
C16 C17 C18 120.90(19) . . ?
C7 C8 C9 120.39(19) . . ?
C7 C8 H8 119.8 . . ?
C9 C8 H8 119.8 . . ?
N1 C18 C19 111.31(18) . . ?
N1 C18 C17 121.64(18) . . ?
C19 C18 C17 127.03(17) . . ?
C19 C20 C1 105.32(17) . . ?
C19 C20 C21 127.08(17) . . ?
C1 C20 C21 127.60(18) . . ?
C31 C32 C27 120.81(19) . . ?
C31 C32 H32 119.6 . . ?
C27 C32 H32 119.6 . . ?
C20 C19 C18 107.23(16) . . ?
C20 C19 H19 126.4 . . ?
C18 C19 H19 126.4 . . ?
C10 C11 C6 120.74(18) . . ?
C10 C11 H11 119.6 . . ?
C6 C11 H11 119.6 . . ?
C26 C21 C22 117.9(2) . . ?
C26 C21 C20 121.92(18) . . ?
C22 C21 C20 120.07(19) . . ?
C15 C16 C17 120.6(2) . . ?
C15 C16 H16 119.7 . . ?
C17 C16 H16 119.7 . . ?
C30 C29 C28 120.7(2) . . ?
C30 C29 H29 119.6 . . ?
C28 C29 H29 119.6 . . ?
C25 C26 C21 120.66(19) . . ?
C25 C26 H26 119.7 . . ?
C21 C26 H26 119.7 . . ?
C13 C12 C17 120.69(19) . . ?
C13 C12 H12 119.7 . . ?
C17 C12 H12 119.7 . . ?
C8 C9 C10 119.37(19) . . ?
C8 C9 H9 120.3 . . ?
C10 C9 H9 120.3 . . ?
C30 C31 C32 120.4(2) . . ?
C30 C31 H31 119.8 . . ?
C32 C31 H31 119.8 . . ?
C11 C10 C9 120.4(2) . . ?
C11 C10 H10 119.8 . . ?
C9 C10 H10 119.8 . . ?
C31 C30 C29 119.33(19) . . ?
C31 C30 H30 120.3 . . ?
C29 C30 H30 120.3 . . ?
C12 C13 C14 119.9(2) . . ?
C12 C13 H13 120.0 . . ?
C14 C13 H13 120.0 . . ?
C23 C22 C21 120.8(2) . . ?
C23 C22 H22 119.6 . . ?
C21 C22 H22 119.6 . . ?
C26 C25 C24 120.5(2) . . ?
C26 C25 H25 119.7 . . ?
C24 C25 H25 119.7 . . ?
C14 C15 C16 120.1(2) . . ?
C14 C15 H15 120.0 . . ?
C16 C15 H15 120.0 . . ?
C23 C24 C25 119.3(2) . . ?
C23 C24 H24 120.4 . . ?
C25 C24 H24 120.4 . . ?
C15 C14 C13 120.1(2) . . ?
C15 C14 H14 120.0 . . ?
C13 C14 H14 120.0 . . ?
C34 C35 H35A 109.5 . . ?
C34 C35 H35B 109.5 . . ?
H35A C35 H35B 109.5 . . ?
C34 C35 H35C 109.5 . . ?
H35A C35 H35C 109.5 . . ?
H35B C35 H35C 109.5 . . ?
C33A C38 C38 160.1(5) . 2_665 ?
C38B C33A C38 130.3(4) . . ?
C38B C33A P1A 113.4(3) . . ?
C38 C33A P1A 109.1(3) . . ?
C38B C33A P1B 106.4(3) . . ?
C38 C33A P1B 121.2(3) . . ?
P1A C33A P1B 17.14(12) . . ?
C37 C36B P1A 109.5(3) . . ?
C36B C37 C36A 45.9(3) . . ?
C35 C34 P1B 93.9(4) . . ?
C35 C34 P1A 109.2(3) . . ?
P1B C34 P1A 15.8(2) . . ?
C24 C23 C22 120.7(2) . . ?
C24 C23 H23 119.6 . . ?
C22 C23 H23 119.6 . . ?
C34 P1B C36A 60.1(3) . . ?
C34 P1B C33A 110.3(3) . . ?
C36A P1B C33A 103.8(4) . . ?
C34 P1B Ag1 134.4(4) . . ?
C36A P1B Ag1 118.3(4) . . ?
C33A P1B Ag1 113.68(18) . . ?
P1B C36A C37 113.8(5) . . ?

loop_
_geom_bond_atom_site_label_1
_geom_bond_atom_site_label_2
_geom_bond_distance
_geom_bond_site_symmetry_2
_geom_bond_publ_flag
Ag1 N3 2.2324(16) . ?
Ag1 N1 2.2453(16) . ?
Ag1 P1B 2.293(2) . ?
Ag1 P1A 2.3507(16) . ?
P1A C33A 1.809(3) . ?
P1A C34 1.842(5) . ?
P1A C36B 1.901(6) . ?
N1 C18 1.343(2) . ?
N1 C1 1.390(3) . ?
N3 C5 1.345(2) . ?
N3 C2 1.396(2) . ?
N2 C2 1.324(2) . ?
N2 C1 1.326(2) . ?
C2 C3 1.455(2) . ?
C6 C11 1.400(3) . ?
C6 C7 1.404(3) . ?
C6 C5 1.464(3) . ?
C5 C4 1.427(3) . ?
C1 C20 1.457(3) . ?
C4 C3 1.374(3) . ?
C4 H4 0.9500 . ?
C3 C27 1.465(3) . ?
C27 C28 1.401(3) . ?
C27 C32 1.404(3) . ?
C7 C8 1.385(3) . ?
C7 H7 0.9500 . ?
C28 C29 1.392(3) . ?
C28 H28 0.9500 . ?
C17 C12 1.397(3) . ?
C17 C16 1.400(3) . ?
C17 C18 1.466(3) . ?
C8 C9 1.390(3) . ?
C8 H8 0.9500 . ?
C18 C19 1.428(3) . ?
C20 C19 1.382(3) . ?
C20 C21 1.463(3) . ?
C32 C31 1.390(3) . ?
C32 H32 0.9500 . ?
C19 H19 0.9500 . ?
C11 C10 1.389(3) . ?
C11 H11 0.9500 . ?
C21 C26 1.402(3) . ?
C21 C22 1.404(3) . ?
C16 C15 1.390(3) . ?
C16 H16 0.9500 . ?
C29 C30 1.390(3) . ?
C29 H29 0.9500 . ?
C26 C25 1.388(3) . ?
C26 H26 0.9500 . ?
C12 C13 1.386(3) . ?
C12 H12 0.9500 . ?
C9 C10 1.392(3) . ?
C9 H9 0.9500 . ?
C31 C30 1.389(3) . ?
C31 H31 0.9500 . ?
C10 H10 0.9500 . ?
C30 H30 0.9500 . ?
C13 C14 1.395(3) . ?
C13 H13 0.9500 . ?
C22 C23 1.390(3) . ?
C22 H22 0.9500 . ?
C25 C24 1.397(3) . ?
C25 H25 0.9500 . ?
C15 C14 1.379(4) . ?
C15 H15 0.9500 . ?
C24 C23 1.375(4) . ?
C24 H24 0.9500 . ?
C14 H14 0.9500 . ?
C35 C34 1.440(5) . ?
C35 H35A 0.9800 . ?
C35 H35B 0.9800 . ?
C35 H35C 0.9800 . ?
C38 C33A 1.692(6) . ?
C38 C38 1.887(10) 2_665 ?
C33A C38B 1.564(7) . ?
C33A P1B 1.948(5) . ?
C36B C37 1.470(6) . ?
C37 C36A 1.900(9) . ?
C34 P1B 1.487(6) . ?
C23 H23 0.9500 . ?
P1B C36A 1.815(9) . ?
